data_4311378
loop_
_publ_author_name
'Cora E. MacBeth'
'J. Christopher Thomas'
'Theodore A. Betley'
'Jonas C. Peters'

_publ_section_title
;
 The Coordination Chemistry of "[BP3]NiX" Platforms: Targeting Low-Valent
 Nickel Sources as Promising Candidates to L3NiE and L3Ni\\tbE Linkages
;
_journal_name_full 'Inorganic Chemistry'
_journal_page_first 4645
_journal_page_last 4662
_journal_paper_doi 10.1021/ic049936p
_journal_volume 43
_journal_year 2004
_chemical_formula_moiety 'C90 H82 B2 Cl2 Ni2 O4 P6, C7 H8, C7 H8, C6 H6, C H2 Cl1.5'
_chemical_formula_sum 'C111 H106 B2 Cl3.5 Ni2 O4 P6'
_chemical_formula_weight 1952.89
_chemical_name_systematic
; 
 ? 
;
_space_group_IT_number 14
_symmetry_cell_setting monoclinic
_symmetry_space_group_name_Hall '-P 2yn'
_symmetry_space_group_name_H-M 'P 1 21/n 1'
_atom_sites_solution_hydrogens geom
_atom_sites_solution_primary direct
_atom_sites_solution_secondary difmap
_audit_creation_method SHELXL-97
_cell_angle_alpha 90.00
_cell_angle_beta 112.5030(10)
_cell_angle_gamma 90.00
_cell_formula_units_Z 4
_cell_length_a 24.8113(15)
_cell_length_b 13.9514(8)
_cell_length_c 30.9581(19)
_cell_measurement_temperature 98(2)
_cell_volume 9900.3(10)
_computing_cell_refinement 'Bruker SMART'
_computing_data_collection 'Bruker SMART'
_computing_data_reduction 'Bruker SAINT'
_computing_molecular_graphics 'Bruker SHELXTL'
_computing_publication_material 'Bruker SHELXTL'
_computing_structure_refinement 'SHELXL-97 (Sheldrick, 1997)'
_computing_structure_solution 'SHELXS-97 (Sheldrick, 1990)'
_diffrn_ambient_temperature 98(2)
_diffrn_measured_fraction_theta_full 0.914
_diffrn_measured_fraction_theta_max 0.914
_diffrn_measurement_device_type 'CCD area detector'
_diffrn_measurement_method 'phi and omega scans'
_diffrn_radiation_monochromator graphite
_diffrn_radiation_source 'fine-focus sealed tube'
_diffrn_radiation_type MoK\a
_diffrn_radiation_wavelength 0.71073
_diffrn_reflns_av_R_equivalents 0.1185
_diffrn_reflns_av_sigmaI/netI 0.1159
_diffrn_reflns_limit_h_max 33
_diffrn_reflns_limit_h_min -31
_diffrn_reflns_limit_k_max 18
_diffrn_reflns_limit_k_min -18
_diffrn_reflns_limit_l_max 41
_diffrn_reflns_limit_l_min -41
_diffrn_reflns_number 108035
_diffrn_reflns_theta_full 28.77
_diffrn_reflns_theta_max 28.77
_diffrn_reflns_theta_min 1.42
_exptl_absorpt_coefficient_mu 0.625
_exptl_absorpt_correction_type none
_exptl_crystal_colour yellow
_exptl_crystal_density_diffrn 1.310
_exptl_crystal_density_meas 0
_exptl_crystal_density_method 'not measured'
_exptl_crystal_description 'square plate'
_exptl_crystal_F_000 4078
_exptl_crystal_size_max 0.31
_exptl_crystal_size_mid 0.11
_exptl_crystal_size_min 0.07
_refine_diff_density_max 2.350
_refine_diff_density_min -1.155
_refine_diff_density_rms 0.116
_refine_ls_extinction_method none
_refine_ls_goodness_of_fit_ref 1.629
_refine_ls_hydrogen_treatment mixed
_refine_ls_matrix_type full
_refine_ls_number_parameters 1230
_refine_ls_number_reflns 23533
_refine_ls_number_restraints 0
_refine_ls_restrained_S_all 1.629
_refine_ls_R_factor_all 0.1489
_refine_ls_R_factor_gt 0.0697
_refine_ls_shift/su_max 8.613
_refine_ls_shift/su_mean 0.289
_refine_ls_structure_factor_coef Fsqd
_refine_ls_weighting_details 'calc w=1/[\s^2^(Fo^2^)+(0.0000P)^2^+0.0000P] where P=(Fo^2^+2Fc^2^)/3'
_refine_ls_weighting_scheme calc
_refine_ls_wR_factor_gt 0.1129
_refine_ls_wR_factor_ref 0.1227
_reflns_number_gt 12872
_reflns_number_total 23533
_reflns_threshold_expression >2sigma(I)
_cod_data_source_file ic049936psi20040115_124736_07.cif
_cod_data_source_block bpo2pnicl2
_cod_depositor_comments
;
The following automatic conversions were performed:
'_symmetry_cell_setting' value 'Monoclinic' changed to 'monoclinic'
according to '/home/saulius/struct/CIF-dictionaries/cif_core.dic'
dictionary named 'cif_core.dic' version 2.4.1 from 2010-06-29.

Automatic conversion script
Id: cif_fix_enum 1527 2010-12-29 10:47:43Z saulius 
;
_cod_original_formula_sum 'C111 H106 B2 Cl3.50 Ni2 O4 P6'
_cod_database_code 4311378

loop_
_symmetry_equiv_pos_as_xyz
'x, y, z'
'-x+1/2, y+1/2, -z+1/2'
'-x, -y, -z'
'x-1/2, -y-1/2, z-1/2'

loop_
_atom_site_label
_atom_site_type_symbol
_atom_site_fract_x
_atom_site_fract_y
_atom_site_fract_z
_atom_site_U_iso_or_equiv
_atom_site_adp_type
_atom_site_occupancy
_atom_site_symmetry_multiplicity
_atom_site_calc_flag
_atom_site_refinement_flags
_atom_site_disorder_assembly
_atom_site_disorder_group
Ni1 Ni 0.31087(2) 0.66271(4) 0.051784(18) 0.01916(14) Uani 1 1 d . . .
P1 P 0.20769(5) 0.62803(9) 0.09672(4) 0.0229(3) Uani 1 1 d . . .
P2 P 0.21474(5) 0.52064(9) -0.02167(4) 0.0237(3) Uani 1 1 d . . .
P3 P 0.25088(5) 0.78211(9) 0.00671(4) 0.0228(3) Uani 1 1 d . . .
O1 O 0.26395(11) 0.6229(2) 0.08904(9) 0.0223(7) Uani 1 1 d . . .
O2 O 0.27538(11) 0.5585(2) 0.00578(9) 0.0228(7) Uani 1 1 d . . .
Cl1 Cl 0.37309(4) 0.74804(9) 0.11758(3) 0.0241(3) Uani 1 1 d . . .
B1 B 0.1398(2) 0.6793(4) -0.00263(17) 0.0244(13) Uani 1 1 d . . .
Ni2 Ni 0.45520(2) 0.74758(4) 0.098337(18) 0.01796(13) Uani 1 1 d . . .
P4 P 0.53151(5) 0.89804(9) 0.18523(4) 0.0211(3) Uani 1 1 d . . .
P5 P 0.57297(5) 0.79562(8) 0.08019(4) 0.0177(3) Uani 1 1 d . . .
P6 P 0.50976(5) 0.62642(8) 0.14701(4) 0.0185(3) Uani 1 1 d . . .
O3 O 0.48694(11) 0.8613(2) 0.14003(9) 0.0227(7) Uani 1 1 d . . .
O4 O 0.50836(11) 0.7786(2) 0.06623(9) 0.0188(7) Uani 1 1 d . . .
Cl2 Cl 0.39415(4) 0.65888(8) 0.03137(3) 0.0216(3) Uani 1 1 d . . .
B2 B 0.6181(2) 0.7499(4) 0.18590(16) 0.0203(11) Uani 1 1 d . . .
C1 C 0.0707(2) 0.7060(4) -0.03206(16) 0.0346(13) Uani 1 1 d . . .
C2 C 0.0513(2) 0.7863(4) -0.06043(19) 0.0526(17) Uani 1 1 d . . .
H2 H 0.0791 0.8311 -0.0625 0.063 Uiso 1 1 calc R . .
C3 C -0.0080(3) 0.8025(5) -0.0859(2) 0.069(2) Uani 1 1 d . . .
H3 H -0.0198 0.8587 -0.1045 0.083 Uiso 1 1 calc R . .
C4 C -0.0497(2) 0.7392(6) -0.0847(2) 0.068(2) Uani 1 1 d . . .
H4 H -0.0898 0.7508 -0.1024 0.082 Uiso 1 1 calc R . .
C5 C -0.0322(2) 0.6595(6) -0.05768(19) 0.069(2) Uani 1 1 d . . .
H5 H -0.0604 0.6150 -0.0562 0.083 Uiso 1 1 calc R . .
C6 C 0.0271(2) 0.6427(5) -0.03203(18) 0.0545(18) Uani 1 1 d . . .
H6 H 0.0382 0.5858 -0.0138 0.065 Uiso 1 1 calc R . .
C7 C 0.14291(17) 0.6218(3) 0.04594(14) 0.0263(11) Uani 1 1 d . . .
H7A H 0.1347 0.5532 0.0379 0.032 Uiso 1 1 calc R . .
H7B H 0.1107 0.6464 0.0542 0.032 Uiso 1 1 calc R . .
C8 C 0.15524(17) 0.6036(3) -0.03763(14) 0.0258(11) Uani 1 1 d . . .
H8A H 0.1589 0.6436 -0.0628 0.031 Uiso 1 1 calc R . .
H8B H 0.1196 0.5645 -0.0526 0.031 Uiso 1 1 calc R . .
C9 C 0.17956(18) 0.7801(3) 0.00996(15) 0.0280(12) Uani 1 1 d . . .
H9A H 0.1848 0.7991 0.0421 0.034 Uiso 1 1 calc R . .
H9B H 0.1559 0.8308 -0.0112 0.034 Uiso 1 1 calc R . .
C10 C 0.20499(19) 0.7355(4) 0.12856(14) 0.0277(12) Uani 1 1 d . . .
C11 C 0.2528(2) 0.7929(4) 0.14773(17) 0.0397(14) Uani 1 1 d . . .
H11 H 0.2875 0.7774 0.1431 0.048 Uiso 1 1 calc R . .
C12 C 0.2519(2) 0.8722(4) 0.17343(19) 0.0504(16) Uani 1 1 d . . .
H12 H 0.2856 0.9117 0.1857 0.061 Uiso 1 1 calc R . .
C13 C 0.2033(2) 0.8954(4) 0.18167(18) 0.0506(16) Uani 1 1 d . . .
H13 H 0.2032 0.9497 0.2001 0.061 Uiso 1 1 calc R . .
C14 C 0.1546(2) 0.8392(5) 0.16294(19) 0.0544(18) Uani 1 1 d . . .
H14 H 0.1204 0.8548 0.1683 0.065 Uiso 1 1 calc R . .
C15 C 0.1549(2) 0.7609(4) 0.13664(17) 0.0452(15) Uani 1 1 d . . .
H15 H 0.1206 0.7230 0.1236 0.054 Uiso 1 1 calc R . .
C16 C 0.20637(19) 0.5336(4) 0.13586(15) 0.0268(11) Uani 1 1 d . . .
C17 C 0.1546(2) 0.5049(4) 0.13969(17) 0.0388(14) Uani 1 1 d . . .
H17 H 0.1189 0.5334 0.1199 0.047 Uiso 1 1 calc R . .
C18 C 0.1537(2) 0.4373(4) 0.17081(19) 0.0508(16) Uani 1 1 d . . .
H18 H 0.1181 0.4201 0.1735 0.061 Uiso 1 1 calc R . .
C19 C 0.2049(2) 0.3940(5) 0.1984(2) 0.0596(18) Uani 1 1 d . . .
H19 H 0.2047 0.3456 0.2199 0.071 Uiso 1 1 calc R . .
C20 C 0.2572(2) 0.4208(5) 0.19509(18) 0.0560(18) Uani 1 1 d . . .
H20 H 0.2926 0.3908 0.2145 0.067 Uiso 1 1 calc R . .
C21 C 0.2581(2) 0.4898(4) 0.16418(17) 0.0412(14) Uani 1 1 d . . .
H21 H 0.2939 0.5077 0.1620 0.049 Uiso 1 1 calc R . .
C22 C 0.20118(19) 0.4214(3) 0.01035(16) 0.0271(11) Uani 1 1 d . . .
C23 C 0.2426(2) 0.3969(4) 0.05329(16) 0.0342(12) Uani 1 1 d . . .
H23 H 0.2769 0.4347 0.0662 0.041 Uiso 1 1 calc R . .
C24 C 0.2356(3) 0.3188(4) 0.0783(2) 0.0476(15) Uani 1 1 d . . .
H24 H 0.2647 0.3033 0.1079 0.057 Uiso 1 1 calc R . .
C25 C 0.1860(3) 0.2641(4) 0.0598(2) 0.0619(18) Uani 1 1 d . . .
H25 H 0.1812 0.2093 0.0762 0.074 Uiso 1 1 calc R . .
C26 C 0.1442(3) 0.2880(5) 0.0185(3) 0.073(2) Uani 1 1 d . . .
H26 H 0.1096 0.2507 0.0066 0.088 Uiso 1 1 calc R . .
C27 C 0.1505(2) 0.3656(4) -0.0069(2) 0.0552(17) Uani 1 1 d . . .
H27 H 0.1204 0.3810 -0.0361 0.066 Uiso 1 1 calc R . .
C28 C 0.21459(19) 0.4706(4) -0.07513(16) 0.0305(12) Uani 1 1 d . . .
C29 C 0.1633(2) 0.4356(5) -0.11001(19) 0.061(2) Uani 1 1 d . . .
H29 H 0.1276 0.4376 -0.1054 0.073 Uiso 1 1 calc R . .
C30 C 0.1643(2) 0.3982(6) -0.1511(2) 0.078(2) Uani 1 1 d . . .
H30 H 0.1296 0.3726 -0.1740 0.093 Uiso 1 1 calc R . .
C31 C 0.2157(2) 0.3978(5) -0.15944(18) 0.0577(19) Uani 1 1 d . . .
H31 H 0.2162 0.3736 -0.1880 0.069 Uiso 1 1 calc R . .
C32 C 0.2658(2) 0.4332(4) -0.12550(16) 0.0329(13) Uani 1 1 d . . .
H32 H 0.3010 0.4340 -0.1308 0.039 Uiso 1 1 calc R . .
C33 C 0.26554(19) 0.4678(3) -0.08378(15) 0.0263(11) Uani 1 1 d . . .
H33 H 0.3009 0.4900 -0.0605 0.032 Uiso 1 1 calc R . .
C34 C 0.23660(18) 0.7792(3) -0.05570(14) 0.0219(11) Uani 1 1 d . . .
C35 C 0.26522(18) 0.7162(3) -0.07326(15) 0.0258(11) Uani 1 1 d . . .
H35 H 0.2944 0.6754 -0.0526 0.031 Uiso 1 1 calc R . .
C36 C 0.25171(18) 0.7114(3) -0.12146(15) 0.0269(11) Uani 1 1 d . . .
H36 H 0.2723 0.6681 -0.1333 0.032 Uiso 1 1 calc R . .
C37 C 0.20870(19) 0.7691(4) -0.15190(16) 0.0313(12) Uani 1 1 d . . .
H37 H 0.1986 0.7643 -0.1847 0.038 Uiso 1 1 calc R . .
C38 C 0.1807(2) 0.8339(4) -0.13398(16) 0.0384(14) Uani 1 1 d . . .
H38 H 0.1519 0.8754 -0.1546 0.046 Uiso 1 1 calc R . .
C39 C 0.19387(19) 0.8392(4) -0.08675(15) 0.0340(13) Uani 1 1 d . . .
H39 H 0.1739 0.8839 -0.0750 0.041 Uiso 1 1 calc R . .
C40 C 0.2824(2) 0.9007(4) 0.02315(16) 0.0310(12) Uani 1 1 d . . .
C41 C 0.3305(2) 0.9245(4) 0.01305(17) 0.0446(15) Uani 1 1 d . . .
H41 H 0.3449 0.8802 -0.0032 0.053 Uiso 1 1 calc R . .
C42 C 0.3579(3) 1.0130(5) 0.02654(19) 0.0586(19) Uani 1 1 d . . .
H42 H 0.3912 1.0282 0.0198 0.070 Uiso 1 1 calc R . .
C43 C 0.3371(3) 1.0780(5) 0.0494(2) 0.074(2) Uani 1 1 d . . .
H43 H 0.3546 1.1394 0.0572 0.088 Uiso 1 1 calc R . .
C44 C 0.2914(3) 1.0540(5) 0.0606(3) 0.102(3) Uani 1 1 d . . .
H44 H 0.2778 1.0979 0.0776 0.123 Uiso 1 1 calc R . .
C45 C 0.2636(2) 0.9646(4) 0.0474(2) 0.0635(19) Uani 1 1 d . . .
H45 H 0.2315 0.9488 0.0555 0.076 Uiso 1 1 calc R . .
C46 C 0.68488(17) 0.7236(3) 0.22193(13) 0.0195(10) Uani 1 1 d . . .
C47 C 0.72802(18) 0.7937(4) 0.23812(14) 0.0269(11) Uani 1 1 d . . .
H47 H 0.7186 0.8577 0.2275 0.032 Uiso 1 1 calc R . .
C48 C 0.78469(19) 0.7729(4) 0.26950(16) 0.0353(13) Uani 1 1 d . . .
H48 H 0.8129 0.8226 0.2797 0.042 Uiso 1 1 calc R . .
C49 C 0.79976(19) 0.6808(4) 0.28575(15) 0.0322(13) Uani 1 1 d . . .
H49 H 0.8376 0.6673 0.3083 0.039 Uiso 1 1 calc R . .
C50 C 0.75962(19) 0.6092(4) 0.26903(16) 0.0345(13) Uani 1 1 d . . .
H50 H 0.7700 0.5449 0.2789 0.041 Uiso 1 1 calc R . .
C51 C 0.70328(18) 0.6306(3) 0.23744(15) 0.0279(12) Uani 1 1 d . . .
H51 H 0.6762 0.5795 0.2260 0.033 Uiso 1 1 calc R . .
C52 C 0.60447(17) 0.8644(3) 0.19670(14) 0.0219(11) Uani 1 1 d . . .
H52A H 0.6193 0.9069 0.1781 0.026 Uiso 1 1 calc R . .
H52B H 0.6278 0.8778 0.2301 0.026 Uiso 1 1 calc R . .
C53 C 0.62158(16) 0.7422(3) 0.13266(13) 0.0187(10) Uani 1 1 d . . .
H53A H 0.6213 0.6728 0.1259 0.022 Uiso 1 1 calc R . .
H53B H 0.6609 0.7657 0.1368 0.022 Uiso 1 1 calc R . .
C54 C 0.57196(16) 0.6735(3) 0.19519(13) 0.0189(10) Uani 1 1 d . . .
H54A H 0.5567 0.7054 0.2168 0.023 Uiso 1 1 calc R . .
H54B H 0.5952 0.6179 0.2122 0.023 Uiso 1 1 calc R . .
C55 C 0.5129(2) 0.8628(3) 0.23391(15) 0.0258(11) Uani 1 1 d . . .
C56 C 0.4536(2) 0.8531(4) 0.22537(17) 0.0394(14) Uani 1 1 d . . .
H56 H 0.4252 0.8651 0.1950 0.047 Uiso 1 1 calc R . .
C57 C 0.4360(3) 0.8260(5) 0.2611(2) 0.0542(17) Uani 1 1 d . . .
H57 H 0.3956 0.8193 0.2548 0.065 Uiso 1 1 calc R . .
C58 C 0.4759(3) 0.8088(4) 0.3050(2) 0.0507(16) Uani 1 1 d . . .
H58 H 0.4634 0.7908 0.3293 0.061 Uiso 1 1 calc R . .
C59 C 0.5348(3) 0.8179(4) 0.31411(18) 0.0464(15) Uani 1 1 d . . .
H59 H 0.5627 0.8054 0.3447 0.056 Uiso 1 1 calc R . .
C60 C 0.5534(2) 0.8450(4) 0.27891(16) 0.0362(13) Uani 1 1 d . . .
H60 H 0.5939 0.8514 0.2855 0.043 Uiso 1 1 calc R . .
C61 C 0.52595(19) 1.0272(3) 0.18485(16) 0.0245(11) Uani 1 1 d . . .
C62 C 0.4780(2) 1.0717(4) 0.15188(18) 0.0481(16) Uani 1 1 d . . .
H62 H 0.4486 1.0346 0.1291 0.058 Uiso 1 1 calc R . .
C63 C 0.4730(3) 1.1699(4) 0.1521(2) 0.066(2) Uani 1 1 d . . .
H63 H 0.4404 1.2003 0.1291 0.079 Uiso 1 1 calc R . .
C64 C 0.5146(2) 1.2246(4) 0.1853(2) 0.0446(15) Uani 1 1 d . . .
H64 H 0.5104 1.2923 0.1854 0.053 Uiso 1 1 calc R . .
C65 C 0.5610(2) 1.1820(4) 0.2176(2) 0.0507(16) Uani 1 1 d . . .
H65 H 0.5898 1.2198 0.2404 0.061 Uiso 1 1 calc R . .
C66 C 0.5674(2) 1.0837(4) 0.21784(19) 0.0438(15) Uani 1 1 d . . .
H66 H 0.6005 1.0544 0.2409 0.053 Uiso 1 1 calc R . .
C67 C 0.58771(18) 0.9228(3) 0.08256(13) 0.0186(10) Uani 1 1 d . . .
C68 C 0.5402(2) 0.9852(4) 0.06704(17) 0.0357(13) Uani 1 1 d . . .
H68 H 0.5015 0.9610 0.0559 0.043 Uiso 1 1 calc R . .
C69 C 0.5504(2) 1.0830(4) 0.0681(2) 0.0542(17) Uani 1 1 d . . .
H69 H 0.5183 1.1261 0.0585 0.065 Uiso 1 1 calc R . .
C70 C 0.6063(2) 1.1187(4) 0.08278(17) 0.0440(14) Uani 1 1 d . . .
H70 H 0.6124 1.1859 0.0821 0.053 Uiso 1 1 calc R . .
C71 C 0.6532(2) 1.0581(4) 0.09833(16) 0.0356(13) Uani 1 1 d . . .
H71 H 0.6917 1.0831 0.1092 0.043 Uiso 1 1 calc R . .
C72 C 0.64429(19) 0.9603(3) 0.09820(15) 0.0296(12) Uani 1 1 d . . .
H72 H 0.6769 0.9182 0.1088 0.036 Uiso 1 1 calc R . .
C73 C 0.59226(17) 0.7486(3) 0.03363(13) 0.0182(9) Uani 1 1 d . . .
C74 C 0.54829(18) 0.7142(3) -0.00712(14) 0.0204(10) Uani 1 1 d . . .
H74 H 0.5086 0.7196 -0.0108 0.025 Uiso 1 1 calc R . .
C75 C 0.56202(19) 0.6727(3) -0.04187(15) 0.0266(11) Uani 1 1 d . . .
H75 H 0.5318 0.6496 -0.0694 0.032 Uiso 1 1 calc R . .
C76 C 0.6197(2) 0.6644(3) -0.03700(16) 0.0293(11) Uani 1 1 d . . .
H76 H 0.6291 0.6343 -0.0607 0.035 Uiso 1 1 calc R . .
C77 C 0.66338(19) 0.7001(3) 0.00249(15) 0.0263(11) Uani 1 1 d . . .
H77 H 0.7028 0.6967 0.0053 0.032 Uiso 1 1 calc R . .
C78 C 0.65018(18) 0.7404(3) 0.03770(14) 0.0234(10) Uani 1 1 d . . .
H78 H 0.6807 0.7630 0.0651 0.028 Uiso 1 1 calc R . .
C79 C 0.54034(16) 0.5358(3) 0.12004(14) 0.0171(10) Uani 1 1 d . . .
C80 C 0.53534(17) 0.5459(3) 0.07397(14) 0.0192(10) Uani 1 1 d . . .
H80 H 0.5133 0.5976 0.0557 0.023 Uiso 1 1 calc R . .
C81 C 0.56218(17) 0.4814(3) 0.05419(14) 0.0197(10) Uani 1 1 d . . .
H81 H 0.5592 0.4902 0.0229 0.024 Uiso 1 1 calc R . .
C82 C 0.59308(17) 0.4046(3) 0.08016(14) 0.0208(10) Uani 1 1 d . . .
H82 H 0.6116 0.3605 0.0669 0.025 Uiso 1 1 calc R . .
C83 C 0.59687(18) 0.3925(3) 0.12558(15) 0.0251(11) Uani 1 1 d . . .
H83 H 0.6170 0.3386 0.1431 0.030 Uiso 1 1 calc R . .
C84 C 0.57184(17) 0.4576(3) 0.14567(14) 0.0216(10) Uani 1 1 d . . .
H84 H 0.5760 0.4493 0.1772 0.026 Uiso 1 1 calc R . .
C85 C 0.47040(18) 0.5533(3) 0.17416(15) 0.0234(11) Uani 1 1 d . . .
C86 C 0.4355(2) 0.4792(4) 0.1497(2) 0.0483(16) Uani 1 1 d . . .
H86 H 0.4310 0.4682 0.1183 0.058 Uiso 1 1 calc R . .
C87 C 0.4071(3) 0.4208(4) 0.1699(3) 0.0626(19) Uani 1 1 d . . .
H87 H 0.3838 0.3697 0.1521 0.075 Uiso 1 1 calc R . .
C88 C 0.4115(2) 0.4343(5) 0.2136(2) 0.066(2) Uani 1 1 d . . .
H88 H 0.3919 0.3936 0.2274 0.079 Uiso 1 1 calc R . .
C89 C 0.4447(3) 0.5076(7) 0.2377(2) 0.122(4) Uani 1 1 d . . .
H89 H 0.4485 0.5192 0.2690 0.146 Uiso 1 1 calc R . .
C90 C 0.4735(3) 0.5664(6) 0.21734(19) 0.086(3) Uani 1 1 d . . .
H90 H 0.4963 0.6180 0.2351 0.104 Uiso 1 1 calc R . .
C91A C 0.0534(11) 0.9409(18) 0.0490(6) 0.35(2) Uani 0.67(2) 1 d P A 3
H91A H 0.0448 0.9468 0.0776 0.421 Uiso 0.67(2) 1 calc PR A 3
H91B H 0.0577 0.8724 0.0426 0.421 Uiso 0.67(2) 1 calc PR A 3
C91B C 0.0630(11) 1.045(4) -0.024(3) 1.14(11) Uani 0.33(2) 1 d P A 4
H91C H 0.0632 1.1142 -0.0309 1.365 Uiso 0.33(2) 1 calc PR A 4
H91D H 0.0699 1.0033 -0.0470 1.365 Uiso 0.33(2) 1 calc PR A 4
Cl3 Cl 0.1086(5) 1.0025(11) 0.0521(5) 0.636(10) Uani 1 1 d . . .
Cl4 Cl 0.0000 1.0000 0.0000 0.518(11) Uani 1 2 d S . .
C92 C 0.1938(5) 0.1329(9) 0.9331(4) 0.252(9) Uani 1 1 d . . .
H92A H 0.2314 0.0996 0.9434 0.378 Uiso 1 1 calc R . .
H92B H 0.1713 0.1089 0.9508 0.378 Uiso 1 1 calc R . .
H92C H 0.2004 0.2019 0.9385 0.378 Uiso 1 1 calc R . .
C100 C 1.0015(3) 0.2781(12) 0.9103(6) 0.187(7) Uani 1 1 d . . .
H100 H 1.0021 0.2313 0.9327 0.224 Uiso 1 1 calc R . .
C101 C 0.9999(3) 0.3856(10) 0.9137(3) 0.105(3) Uani 1 1 d . . .
H101 H 0.9994 0.4128 0.9417 0.126 Uiso 1 1 calc R . .
C102 C 0.9990(2) 0.4506(7) 0.8762(3) 0.082(3) Uani 1 1 d . . .
H102 H 0.9982 0.5178 0.8808 0.099 Uiso 1 1 calc R . .
C103 C 0.9995(3) 0.4142(8) 0.8318(4) 0.123(4) Uani 1 1 d . . .
H103 H 0.9984 0.4573 0.8077 0.148 Uiso 1 1 calc R . .
C104 C 1.0017(4) 0.3152(12) 0.8255(6) 0.204(9) Uani 1 1 d . . .
H104 H 1.0029 0.2867 0.7980 0.245 Uiso 1 1 calc R . .
C105 C 1.0021(4) 0.2636(10) 0.8635(7) 0.154(7) Uani 1 1 d . . .
H105 H 1.0029 0.1970 0.8575 0.185 Uiso 1 1 calc R . .
C106 C 0.2368(12) 0.1349(17) 0.1725(9) 0.074(7) Uani 0.409(9) 1 d P B 1
H106 H 0.2489 0.1322 0.1469 0.089 Uiso 0.409(9) 1 calc PR B 1
C107 C 0.1701(10) 0.1266(18) 0.1601(8) 0.106(9) Uani 0.409(9) 1 d P B 1
H107 H 0.1440 0.1218 0.1283 0.127 Uiso 0.409(9) 1 calc PR B 1
C108 C 0.1485(14) 0.126(3) 0.1956(16) 0.098(12) Uani 0.409(9) 1 d P B 1
H108 H 0.1080 0.1218 0.1893 0.117 Uiso 0.409(9) 1 calc PR B 1
C109 C 0.1867(10) 0.1315(18) 0.2368(7) 0.076(7) Uani 0.409(9) 1 d P B 1
H109 H 0.1750 0.1318 0.2627 0.091 Uiso 0.409(9) 1 calc PR B 1
C110 C 0.2420(9) 0.1369(12) 0.2438(9) 0.046(5) Uani 0.409(9) 1 d P B 1
H110 H 0.2686 0.1372 0.2755 0.056 Uiso 0.409(9) 1 calc PR B 1
C111 C 0.2699(10) 0.143(2) 0.2056(12) 0.055(8) Uani 0.409(9) 1 d P B 1
C112 C 0.3374(14) 0.133(2) 0.2251(9) 0.080(9) Uani 0.409(9) 1 d P B 1
H11A H 0.3485 0.0690 0.2384 0.121 Uiso 0.409(9) 1 calc PR B 1
H11B H 0.3550 0.1814 0.2495 0.121 Uiso 0.409(9) 1 calc PR B 1
H11C H 0.3513 0.1429 0.1998 0.121 Uiso 0.409(9) 1 calc PR B 1
C113 C 0.1751(9) 0.1501(17) 0.2056(11) 0.085(8) Uani 0.591(9) 1 d P B 2
H11A H 0.1719 0.1340 0.2353 0.128 Uiso 0.591(9) 1 calc PR B 2
H11B H 0.1519 0.1047 0.1814 0.128 Uiso 0.591(9) 1 calc PR B 2
H11C H 0.1605 0.2153 0.1963 0.128 Uiso 0.591(9) 1 calc PR B 2
C114 C 0.2467(13) 0.1434(14) 0.2119(8) 0.069(6) Uani 0.591(9) 1 d P B 2
C115 C 0.2835(9) 0.1609(12) 0.2478(6) 0.105(6) Uani 0.591(9) 1 d P B 2
H115 H 0.2752 0.1743 0.2747 0.126 Uiso 0.591(9) 1 calc PR B 2
C116 C 0.3418(8) 0.1610(16) 0.2495(8) 0.104(7) Uani 0.591(9) 1 d P B 2
H116 H 0.3705 0.1748 0.2796 0.125 Uiso 0.591(9) 1 calc PR B 2
C117 C 0.3662(11) 0.143(2) 0.2122(13) 0.150(11) Uani 0.591(9) 1 d P B 2
H117 H 0.4056 0.1508 0.2153 0.180 Uiso 0.591(9) 1 calc PR B 2
C118 C 0.328(2) 0.119(3) 0.1797(18) 0.34(3) Uani 0.591(9) 1 d P B 2
H118 H 0.3391 0.0965 0.1554 0.402 Uiso 0.591(9) 1 calc PR B 2
C119 C 0.2705(6) 0.1162(8) 0.1690(4) 0.37(5) Uani 0.591(9) 1 d P B 2
H119 H 0.2440 0.0996 0.1385 0.441 Uiso 0.591(9) 1 calc PR B 2
C93 C 0.1638(6) 0.1166(8) 0.8869(4) 0.190(7) Uani 1 1 d R . .
C94 C 0.1081(6) 0.0624(8) 0.8773(4) 0.280(16) Uani 1 1 d R . .
H94 H 0.0987 0.0494 0.9037 0.336 Uiso 1 1 calc R . .
C95 C 0.0687(9) 0.0289(12) 0.8347(8) 0.49(2) Uani 1 1 d . . .
H95 H 0.0323 -0.0029 0.8262 0.586 Uiso 1 1 calc R . .
C96 C 0.1116(8) 0.0673(10) 0.8000(4) 0.524(11) Uani 1 1 d . . .
H96 H 0.0847 0.0569 0.7689 0.629 Uiso 1 1 calc R . .
C97 C 0.1404(6) 0.0881(8) 0.7957(4) 0.253(8) Uani 1 1 d . . .
H97 H 0.1525 0.0917 0.7701 0.304 Uiso 1 1 calc R . .
C98 C 0.1675(6) 0.1209(10) 0.8511(4) 0.177(6) Uani 1 1 d . . .
H98 H 0.2002 0.1605 0.8552 0.213 Uiso 1 1 calc R . .

loop_
_atom_site_aniso_label
_atom_site_aniso_U_11
_atom_site_aniso_U_22
_atom_site_aniso_U_33
_atom_site_aniso_U_23
_atom_site_aniso_U_13
_atom_site_aniso_U_12
Ni1 0.0175(3) 0.0236(3) 0.0170(3) -0.0021(3) 0.0074(2) -0.0019(3)
P1 0.0210(6) 0.0301(8) 0.0214(6) -0.0040(6) 0.0123(5) -0.0034(5)
P2 0.0196(6) 0.0300(8) 0.0236(7) -0.0076(6) 0.0106(5) -0.0045(5)
P3 0.0239(6) 0.0260(7) 0.0191(6) 0.0002(5) 0.0087(5) 0.0015(5)
O1 0.0185(15) 0.0277(19) 0.0249(17) -0.0028(14) 0.0127(13) -0.0014(13)
O2 0.0197(16) 0.0269(19) 0.0205(17) -0.0059(14) 0.0062(13) -0.0042(13)
Cl1 0.0196(5) 0.0329(7) 0.0212(6) -0.0082(5) 0.0094(4) -0.0045(5)
B1 0.019(3) 0.036(4) 0.019(3) -0.007(2) 0.009(2) 0.000(2)
Ni2 0.0170(3) 0.0196(3) 0.0175(3) -0.0025(3) 0.0068(2) -0.0013(2)
P4 0.0227(6) 0.0192(7) 0.0233(7) -0.0061(5) 0.0110(5) -0.0019(5)
P5 0.0192(6) 0.0167(6) 0.0171(6) -0.0012(5) 0.0071(5) -0.0012(5)
P6 0.0205(6) 0.0185(7) 0.0171(6) -0.0018(5) 0.0078(5) -0.0012(5)
O3 0.0217(16) 0.0232(19) 0.0229(17) -0.0030(14) 0.0083(13) -0.0009(13)
O4 0.0148(15) 0.0231(18) 0.0181(16) 0.0001(13) 0.0057(12) 0.0003(12)
Cl2 0.0173(5) 0.0296(7) 0.0187(6) -0.0067(5) 0.0077(4) -0.0041(5)
B2 0.017(2) 0.024(3) 0.020(3) -0.002(2) 0.008(2) 0.000(2)
C1 0.024(3) 0.050(4) 0.029(3) -0.011(3) 0.010(2) 0.004(2)
C2 0.032(3) 0.050(4) 0.057(4) -0.012(3) -0.004(3) 0.012(3)
C3 0.047(4) 0.069(5) 0.063(4) -0.020(4) -0.009(3) 0.028(4)
C4 0.025(3) 0.118(7) 0.048(4) -0.037(4) 0.000(3) 0.027(4)
C5 0.026(3) 0.134(7) 0.040(4) -0.010(4) 0.005(3) -0.001(4)
C6 0.024(3) 0.092(6) 0.040(3) -0.001(3) 0.005(3) -0.002(3)
C7 0.021(2) 0.034(3) 0.026(3) -0.004(2) 0.010(2) 0.000(2)
C8 0.020(2) 0.036(3) 0.021(2) 0.002(2) 0.008(2) -0.001(2)
C9 0.031(3) 0.036(3) 0.017(2) -0.003(2) 0.009(2) 0.007(2)
C10 0.025(3) 0.037(3) 0.021(2) -0.003(2) 0.010(2) 0.001(2)
C11 0.037(3) 0.044(4) 0.041(3) -0.013(3) 0.018(3) -0.004(3)
C12 0.047(3) 0.047(4) 0.067(4) -0.026(3) 0.032(3) -0.013(3)
C13 0.053(4) 0.048(4) 0.058(4) -0.023(3) 0.029(3) 0.001(3)
C14 0.027(3) 0.080(5) 0.059(4) -0.033(4) 0.019(3) -0.001(3)
C15 0.030(3) 0.065(4) 0.046(3) -0.027(3) 0.019(2) -0.006(3)
C16 0.025(3) 0.035(3) 0.023(3) -0.002(2) 0.012(2) -0.001(2)
C17 0.026(3) 0.054(4) 0.035(3) 0.011(3) 0.011(2) -0.006(2)
C18 0.037(3) 0.066(5) 0.051(4) 0.016(3) 0.018(3) -0.008(3)
C19 0.058(4) 0.068(5) 0.063(4) 0.034(4) 0.034(3) 0.000(3)
C20 0.040(3) 0.084(5) 0.052(4) 0.034(3) 0.025(3) 0.013(3)
C21 0.035(3) 0.050(4) 0.046(4) 0.018(3) 0.025(3) 0.008(3)
C22 0.025(3) 0.023(3) 0.041(3) -0.005(2) 0.021(2) 0.002(2)
C23 0.044(3) 0.031(3) 0.038(3) -0.005(2) 0.028(3) -0.009(2)
C24 0.067(4) 0.035(4) 0.056(4) 0.007(3) 0.040(3) 0.003(3)
C25 0.056(4) 0.032(4) 0.120(6) 0.016(4) 0.058(4) 0.002(3)
C26 0.041(4) 0.048(5) 0.132(7) 0.008(4) 0.034(4) -0.014(3)
C27 0.033(3) 0.040(4) 0.087(5) 0.012(3) 0.018(3) -0.007(3)
C28 0.025(3) 0.036(3) 0.030(3) -0.015(2) 0.009(2) -0.005(2)
C29 0.027(3) 0.105(6) 0.054(4) -0.045(4) 0.019(3) -0.018(3)
C30 0.034(4) 0.141(7) 0.054(4) -0.062(4) 0.013(3) -0.018(4)
C31 0.050(4) 0.090(5) 0.037(3) -0.030(3) 0.021(3) 0.009(3)
C32 0.032(3) 0.041(3) 0.030(3) -0.004(2) 0.016(2) 0.008(2)
C33 0.025(3) 0.027(3) 0.028(3) -0.002(2) 0.012(2) 0.002(2)
C34 0.019(2) 0.030(3) 0.017(2) 0.003(2) 0.0070(19) 0.001(2)
C35 0.021(2) 0.030(3) 0.024(3) 0.000(2) 0.007(2) -0.004(2)
C36 0.030(3) 0.030(3) 0.024(3) -0.003(2) 0.014(2) -0.005(2)
C37 0.029(3) 0.046(4) 0.018(2) 0.001(2) 0.008(2) -0.008(2)
C38 0.032(3) 0.053(4) 0.026(3) 0.012(3) 0.007(2) 0.013(3)
C39 0.033(3) 0.046(4) 0.024(3) 0.008(3) 0.013(2) 0.011(2)
C40 0.038(3) 0.024(3) 0.026(3) 0.005(2) 0.008(2) 0.005(2)
C41 0.055(4) 0.037(4) 0.046(4) -0.011(3) 0.024(3) -0.015(3)
C42 0.072(4) 0.047(4) 0.045(4) 0.012(3) 0.009(3) -0.026(4)
C43 0.083(5) 0.023(4) 0.080(5) 0.005(4) -0.008(4) -0.011(4)
C44 0.085(6) 0.037(5) 0.183(9) -0.051(5) 0.050(6) -0.002(4)
C45 0.054(4) 0.041(4) 0.106(5) -0.027(4) 0.043(4) -0.006(3)
C46 0.019(2) 0.030(3) 0.010(2) -0.0011(19) 0.0069(18) 0.0010(19)
C47 0.026(3) 0.032(3) 0.019(2) 0.006(2) 0.004(2) -0.005(2)
C48 0.024(3) 0.045(4) 0.033(3) 0.001(3) 0.006(2) -0.008(2)
C49 0.021(3) 0.047(4) 0.023(3) 0.003(2) 0.002(2) 0.006(2)
C50 0.032(3) 0.035(3) 0.035(3) 0.000(2) 0.010(2) 0.009(2)
C51 0.026(3) 0.027(3) 0.027(3) -0.009(2) 0.005(2) 0.002(2)
C52 0.020(2) 0.028(3) 0.018(2) -0.009(2) 0.0081(19) -0.005(2)
C53 0.020(2) 0.014(2) 0.023(2) -0.003(2) 0.0095(18) -0.0008(19)
C54 0.020(2) 0.023(3) 0.014(2) 0.0009(19) 0.0070(18) -0.0011(19)
C55 0.035(3) 0.020(3) 0.026(3) -0.010(2) 0.016(2) -0.002(2)
C56 0.039(3) 0.048(4) 0.035(3) -0.018(3) 0.019(3) -0.014(3)
C57 0.058(4) 0.073(5) 0.054(4) -0.029(3) 0.045(3) -0.022(3)
C58 0.087(5) 0.040(4) 0.052(4) -0.001(3) 0.057(4) 0.001(3)
C59 0.064(4) 0.051(4) 0.035(3) 0.014(3) 0.030(3) 0.022(3)
C60 0.036(3) 0.045(4) 0.035(3) -0.001(3) 0.022(2) 0.006(3)
C61 0.026(2) 0.022(3) 0.030(3) -0.006(2) 0.016(2) -0.001(2)
C62 0.061(4) 0.025(3) 0.041(3) -0.009(3) 0.001(3) 0.005(3)
C63 0.100(5) 0.033(4) 0.047(4) 0.001(3) 0.007(4) 0.021(4)
C64 0.064(4) 0.019(3) 0.065(4) -0.011(3) 0.042(3) -0.006(3)
C65 0.031(3) 0.034(4) 0.081(4) -0.022(3) 0.015(3) -0.007(3)
C66 0.033(3) 0.028(3) 0.064(4) -0.015(3) 0.012(3) -0.001(2)
C67 0.029(2) 0.015(2) 0.014(2) 0.0006(18) 0.0112(19) -0.0014(19)
C68 0.032(3) 0.022(3) 0.053(3) 0.007(3) 0.015(3) 0.002(2)
C69 0.053(4) 0.020(3) 0.091(5) 0.009(3) 0.029(3) 0.011(3)
C70 0.062(4) 0.018(3) 0.056(4) -0.001(3) 0.027(3) -0.008(3)
C71 0.044(3) 0.027(3) 0.039(3) -0.007(3) 0.019(3) -0.015(3)
C72 0.029(3) 0.023(3) 0.036(3) 0.002(2) 0.012(2) -0.002(2)
C73 0.025(2) 0.014(2) 0.017(2) 0.004(2) 0.0090(18) 0.0009(19)
C74 0.020(2) 0.024(3) 0.019(2) 0.001(2) 0.0079(19) -0.0013(19)
C75 0.032(3) 0.030(3) 0.019(2) -0.007(2) 0.010(2) -0.008(2)
C76 0.040(3) 0.023(3) 0.031(3) -0.002(2) 0.022(2) 0.000(2)
C77 0.025(2) 0.031(3) 0.029(3) -0.001(2) 0.016(2) 0.002(2)
C78 0.026(2) 0.028(3) 0.017(2) -0.003(2) 0.0086(19) -0.003(2)
C79 0.016(2) 0.021(3) 0.015(2) -0.0036(19) 0.0066(18) -0.0056(19)
C80 0.018(2) 0.014(2) 0.022(2) -0.0030(19) 0.0038(19) -0.0004(18)
C81 0.022(2) 0.020(3) 0.017(2) -0.003(2) 0.0086(19) -0.0046(19)
C82 0.019(2) 0.021(3) 0.022(2) -0.004(2) 0.007(2) 0.0017(19)
C83 0.025(2) 0.026(3) 0.022(3) 0.001(2) 0.006(2) 0.003(2)
C84 0.029(3) 0.022(3) 0.015(2) 0.001(2) 0.009(2) 0.001(2)
C85 0.022(2) 0.023(3) 0.024(3) 0.004(2) 0.008(2) -0.001(2)
C86 0.056(4) 0.040(4) 0.068(4) -0.028(3) 0.045(3) -0.024(3)
C87 0.063(4) 0.026(4) 0.123(6) -0.011(4) 0.064(4) -0.013(3)
C88 0.037(3) 0.085(6) 0.073(5) 0.054(4) 0.018(4) -0.007(3)
C89 0.108(6) 0.232(11) 0.028(4) -0.003(5) 0.029(4) -0.113(7)
C90 0.098(5) 0.145(8) 0.030(3) -0.030(4) 0.040(4) -0.088(5)
C91A 0.48(4) 0.37(3) 0.070(14) 0.008(16) -0.036(18) 0.35(3)
C91B 0.089(18) 0.49(6) 2.0(2) 0.87(10) -0.54(6) -0.23(3)
Cl3 0.525(15) 0.65(2) 0.72(2) -0.051(16) 0.221(16) 0.107(15)
Cl4 0.65(2) 0.56(2) 0.284(12) -0.025(13) 0.110(13) 0.32(2)
C92 0.181(11) 0.190(15) 0.206(13) -0.033(11) -0.126(10) 0.012(9)
C100 0.000(4) 0.215(17) 0.288(19) -0.024(15) -0.008(7) -0.011(6)
C101 0.018(4) 0.214(12) 0.070(6) 0.023(7) 0.003(4) -0.004(5)
C102 0.024(3) 0.126(8) 0.091(6) -0.024(6) 0.015(4) 0.011(4)
C103 0.020(4) 0.119(9) 0.212(13) -0.025(9) 0.025(5) 0.000(5)
C104 0.031(5) 0.195(17) 0.33(2) 0.116(17) 0.006(8) -0.030(7)
C105 0.021(4) 0.096(10) 0.31(2) -0.049(13) 0.029(9) -0.011(5)
C106 0.094(18) 0.072(18) 0.059(17) 0.001(14) 0.032(15) 0.008(14)
C107 0.079(15) 0.16(3) 0.092(17) 0.010(15) 0.050(13) 0.048(14)
C108 0.08(3) 0.09(2) 0.13(3) -0.033(19) 0.04(3) -0.011(18)
C109 0.083(18) 0.073(16) 0.058(14) -0.011(13) 0.011(13) 0.007(13)
C110 0.038(10) 0.053(11) 0.065(14) -0.017(10) 0.038(10) -0.018(8)
C111 0.030(12) 0.088(17) 0.054(17) -0.019(12) 0.023(12) 0.005(11)
C112 0.10(2) 0.091(19) 0.058(17) -0.059(15) 0.032(14) -0.022(15)
C113 0.069(16) 0.064(13) 0.092(17) 0.018(14) -0.004(15) 0.003(10)
C114 0.10(2) 0.038(9) 0.069(15) 0.013(9) 0.036(17) -0.013(11)
C115 0.129(17) 0.117(15) 0.067(12) 0.034(10) 0.035(12) 0.012(13)
C116 0.057(11) 0.14(2) 0.131(18) 0.043(15) 0.059(12) 0.021(11)
C117 0.112(18) 0.107(17) 0.20(3) 0.023(18) 0.019(18) -0.055(15)
C118 0.34(6) 0.28(4) 0.43(6) -0.01(4) 0.18(5) -0.22(4)
C119 0.96(14) 0.062(16) 0.078(18) 0.029(12) 0.20(5) 0.11(4)
C93 0.201(15) 0.183(14) 0.234(17) 0.121(14) 0.137(14) 0.068(12)
C94 0.21(2) 0.104(18) 0.48(4) 0.02(2) 0.08(2) 0.094(16)
C95 0.35(2) 0.154(15) 0.63(4) -0.19(2) -0.19(2) 0.164(16)
C96 1.01(3) 0.53(2) 0.408(12) 0.246(13) 0.685(17) 0.306(19)
C97 0.418(16) 0.280(14) 0.266(11) 0.197(10) 0.360(13) 0.181(12)
C98 0.207(13) 0.159(13) 0.135(10) 0.016(10) 0.031(10) -0.035(9)

loop_
_atom_type_symbol
_atom_type_description
_atom_type_scat_dispersion_real
_atom_type_scat_dispersion_imag
_atom_type_scat_source
C C 0.0033 0.0016 'International Tables Vol C Tables 4.2.6.8 and 6.1.1.4'
H H 0.0000 0.0000 'International Tables Vol C Tables 4.2.6.8 and 6.1.1.4'
B B 0.0013 0.0007 'International Tables Vol C Tables 4.2.6.8 and 6.1.1.4'
O O 0.0106 0.0060 'International Tables Vol C Tables 4.2.6.8 and 6.1.1.4'
P P 0.1023 0.0942 'International Tables Vol C Tables 4.2.6.8 and 6.1.1.4'
Cl Cl 0.1484 0.1585 'International Tables Vol C Tables 4.2.6.8 and 6.1.1.4'
Ni Ni 0.3393 1.1124 'International Tables Vol C Tables 4.2.6.8 and 6.1.1.4'

loop_
_geom_angle_atom_site_label_1
_geom_angle_atom_site_label_2
_geom_angle_atom_site_label_3
_geom_angle
_geom_angle_site_symmetry_1
_geom_angle_site_symmetry_3
_geom_angle_publ_flag
O2 Ni1 O1 90.82(12) . . yes
O2 Ni1 P3 95.05(9) . . yes
O1 Ni1 P3 99.50(9) . . yes
O2 Ni1 Cl1 162.37(9) . . yes
O1 Ni1 Cl1 88.57(8) . . yes
P3 Ni1 Cl1 102.43(5) . . yes
O2 Ni1 Cl2 89.14(9) . . yes
O1 Ni1 Cl2 154.17(9) . . yes
P3 Ni1 Cl2 106.23(5) . . yes
Cl1 Ni1 Cl2 83.84(4) . . yes
O2 Ni1 B1 68.07(11) . . ?
O1 Ni1 B1 59.55(11) . . ?
P3 Ni1 B1 50.09(9) . . ?
Cl1 Ni1 B1 125.74(8) . . ?
Cl2 Ni1 B1 142.40(8) . . ?
O1 P1 C7 116.08(18) . . ?
O1 P1 C16 109.21(19) . . ?
C7 P1 C16 108.6(2) . . ?
O1 P1 C10 110.80(19) . . ?
C7 P1 C10 108.3(2) . . ?
C16 P1 C10 103.0(2) . . ?
O2 P2 C8 117.8(2) . . ?
O2 P2 C28 107.74(19) . . ?
C8 P2 C28 106.6(2) . . ?
O2 P2 C22 108.27(19) . . ?
C8 P2 C22 109.8(2) . . ?
C28 P2 C22 105.8(2) . . ?
C9 P3 C40 108.8(2) . . ?
C9 P3 C34 105.10(19) . . ?
C40 P3 C34 101.8(2) . . ?
C9 P3 Ni1 111.86(16) . . ?
C40 P3 Ni1 112.25(14) . . ?
C34 P3 Ni1 116.20(15) . . ?
P1 O1 Ni1 148.84(18) . . ?
P2 O2 Ni1 136.93(19) . . ?
Ni2 Cl1 Ni1 97.20(4) . . yes
C1 B1 C8 103.5(3) . . ?
C1 B1 C9 109.6(4) . . ?
C8 B1 C9 115.0(4) . . ?
C1 B1 C7 106.5(4) . . ?
C8 B1 C7 109.7(4) . . ?
C9 B1 C7 111.8(3) . . ?
C1 B1 Ni1 167.4(3) . . ?
C8 B1 Ni1 76.2(2) . . ?
C9 B1 Ni1 60.4(2) . . ?
C7 B1 Ni1 85.2(2) . . ?
O4 Ni2 O3 88.71(11) . . yes
O4 Ni2 P6 98.62(8) . . yes
O3 Ni2 P6 99.80(8) . . yes
O4 Ni2 Cl1 160.59(8) . . yes
O3 Ni2 Cl1 89.98(9) . . yes
P6 Ni2 Cl1 100.69(5) . . yes
O4 Ni2 Cl2 90.03(8) . . yes
O3 Ni2 Cl2 158.33(9) . . yes
P6 Ni2 Cl2 101.78(4) . . yes
Cl1 Ni2 Cl2 84.11(4) . . yes
O4 Ni2 B2 68.64(10) . . ?
O3 Ni2 B2 60.03(11) . . ?
P6 Ni2 B2 50.62(9) . . ?
Cl1 Ni2 B2 126.53(8) . . ?
Cl2 Ni2 B2 138.47(8) . . ?
O3 P4 C52 115.33(18) . . ?
O3 P4 C55 110.61(19) . . ?
C52 P4 C55 109.2(2) . . ?
O3 P4 C61 107.89(19) . . ?
C52 P4 C61 109.6(2) . . ?
C55 P4 C61 103.5(2) . . ?
O4 P5 C53 118.10(18) . . ?
O4 P5 C67 110.00(18) . . ?
C53 P5 C67 108.60(19) . . ?
O4 P5 C73 106.89(17) . . ?
C53 P5 C73 106.44(19) . . ?
C67 P5 C73 106.1(2) . . ?
C54 P6 C85 105.14(19) . . ?
C54 P6 C79 104.76(19) . . ?
C85 P6 C79 102.3(2) . . ?
C54 P6 Ni2 111.82(15) . . ?
C85 P6 Ni2 115.09(14) . . ?
C79 P6 Ni2 116.51(14) . . ?
P4 O3 Ni2 146.79(18) . . ?
P5 O4 Ni2 136.77(16) . . ?
Ni1 Cl2 Ni2 94.84(4) . . yes
C46 B2 C54 108.7(4) . . ?
C46 B2 C53 103.5(3) . . ?
C54 B2 C53 115.0(3) . . ?
C46 B2 C52 107.6(3) . . ?
C54 B2 C52 111.5(4) . . ?
C53 B2 C52 110.0(4) . . ?
C46 B2 Ni2 166.7(3) . . ?
C54 B2 Ni2 61.23(18) . . ?
C53 B2 Ni2 75.40(19) . . ?
C52 B2 Ni2 85.0(2) . . ?
C2 C1 C6 115.5(5) . . ?
C2 C1 B1 124.4(5) . . ?
C6 C1 B1 120.0(5) . . ?
C1 C2 C3 121.4(6) . . ?
C1 C2 H2 119.3 . . ?
C3 C2 H2 119.3 . . ?
C4 C3 C2 121.6(7) . . ?
C4 C3 H3 119.2 . . ?
C2 C3 H3 119.2 . . ?
C5 C4 C3 118.6(6) . . ?
C5 C4 H4 120.7 . . ?
C3 C4 H4 120.7 . . ?
C4 C5 C6 120.3(7) . . ?
C4 C5 H5 119.8 . . ?
C6 C5 H5 119.9 . . ?
C1 C6 C5 122.7(6) . . ?
C1 C6 H6 118.6 . . ?
C5 C6 H6 118.7 . . ?
B1 C7 P1 119.1(3) . . ?
B1 C7 H7A 107.5 . . ?
P1 C7 H7A 107.5 . . ?
B1 C7 H7B 107.6 . . ?
P1 C7 H7B 107.5 . . ?
H7A C7 H7B 107.0 . . ?
B1 C8 P2 127.1(3) . . ?
B1 C8 H8A 105.5 . . ?
P2 C8 H8A 105.5 . . ?
B1 C8 H8B 105.5 . . ?
P2 C8 H8B 105.5 . . ?
H8A C8 H8B 106.1 . . ?
B1 C9 P3 120.1(3) . . ?
B1 C9 H9A 107.3 . . ?
P3 C9 H9A 107.3 . . ?
B1 C9 H9B 107.3 . . ?
P3 C9 H9B 107.3 . . ?
H9A C9 H9B 106.9 . . ?
C11 C10 C15 117.2(5) . . ?
C11 C10 P1 121.0(4) . . ?
C15 C10 P1 121.7(4) . . ?
C10 C11 C12 121.5(5) . . ?
C10 C11 H11 119.2 . . ?
C12 C11 H11 119.3 . . ?
C13 C12 C11 120.8(5) . . ?
C13 C12 H12 119.5 . . ?
C11 C12 H12 119.6 . . ?
C12 C13 C14 119.1(5) . . ?
C12 C13 H13 120.5 . . ?
C14 C13 H13 120.5 . . ?
C15 C14 C13 120.3(5) . . ?
C15 C14 H14 119.9 . . ?
C13 C14 H14 119.8 . . ?
C14 C15 C10 121.1(5) . . ?
C14 C15 H15 119.5 . . ?
C10 C15 H15 119.4 . . ?
C21 C16 C17 118.6(5) . . ?
C21 C16 P1 119.8(4) . . ?
C17 C16 P1 121.6(4) . . ?
C18 C17 C16 121.8(5) . . ?
C18 C17 H17 119.1 . . ?
C16 C17 H17 119.1 . . ?
C17 C18 C19 119.2(5) . . ?
C17 C18 H18 120.5 . . ?
C19 C18 H18 120.4 . . ?
C18 C19 C20 120.2(5) . . ?
C18 C19 H19 119.9 . . ?
C20 C19 H19 119.9 . . ?
C21 C20 C19 120.5(5) . . ?
C21 C20 H20 119.7 . . ?
C19 C20 H20 119.8 . . ?
C20 C21 C16 119.7(5) . . ?
C20 C21 H21 120.1 . . ?
C16 C21 H21 120.1 . . ?
C23 C22 C27 117.4(5) . . ?
C23 C22 P2 119.6(4) . . ?
C27 C22 P2 123.0(4) . . ?
C22 C23 C24 121.9(5) . . ?
C22 C23 H23 119.0 . . ?
C24 C23 H23 119.1 . . ?
C25 C24 C23 119.1(6) . . ?
C25 C24 H24 120.5 . . ?
C23 C24 H24 120.4 . . ?
C26 C25 C24 120.1(6) . . ?
C26 C25 H25 119.9 . . ?
C24 C25 H25 120.0 . . ?
C25 C26 C27 121.6(6) . . ?
C25 C26 H26 119.3 . . ?
C27 C26 H26 119.1 . . ?
C26 C27 C22 119.9(5) . . ?
C26 C27 H27 120.1 . . ?
C22 C27 H27 120.0 . . ?
C33 C28 C29 117.7(4) . . ?
C33 C28 P2 120.5(3) . . ?
C29 C28 P2 121.7(4) . . ?
C30 C29 C28 120.5(5) . . ?
C30 C29 H29 119.7 . . ?
C28 C29 H29 119.8 . . ?
C29 C30 C31 120.7(5) . . ?
C29 C30 H30 119.6 . . ?
C31 C30 H30 119.7 . . ?
C32 C31 C30 118.7(5) . . ?
C32 C31 H31 120.6 . . ?
C30 C31 H31 120.7 . . ?
C31 C32 C33 120.9(5) . . ?
C31 C32 H32 119.6 . . ?
C33 C32 H32 119.5 . . ?
C32 C33 C28 121.4(4) . . ?
C32 C33 H33 119.3 . . ?
C28 C33 H33 119.4 . . ?
C35 C34 C39 118.9(4) . . ?
C35 C34 P3 121.0(3) . . ?
C39 C34 P3 120.1(4) . . ?
C34 C35 C36 120.4(4) . . ?
C34 C35 H35 119.8 . . ?
C36 C35 H35 119.9 . . ?
C37 C36 C35 120.5(5) . . ?
C37 C36 H36 119.8 . . ?
C35 C36 H36 119.7 . . ?
C36 C37 C38 119.0(4) . . ?
C36 C37 H37 120.5 . . ?
C38 C37 H37 120.5 . . ?
C39 C38 C37 120.8(5) . . ?
C39 C38 H38 119.6 . . ?
C37 C38 H38 119.6 . . ?
C38 C39 C34 120.5(5) . . ?
C38 C39 H39 119.7 . . ?
C34 C39 H39 119.8 . . ?
C45 C40 C41 118.4(5) . . ?
C45 C40 P3 123.5(5) . . ?
C41 C40 P3 118.0(4) . . ?
C40 C41 C42 120.6(6) . . ?
C40 C41 H41 119.7 . . ?
C42 C41 H41 119.7 . . ?
C43 C42 C41 120.3(6) . . ?
C43 C42 H42 119.8 . . ?
C41 C42 H42 119.9 . . ?
C44 C43 C42 119.3(6) . . ?
C44 C43 H43 120.3 . . ?
C42 C43 H43 120.3 . . ?
C43 C44 C45 120.7(7) . . ?
C43 C44 H44 119.7 . . ?
C45 C44 H44 119.6 . . ?
C40 C45 C44 120.6(6) . . ?
C40 C45 H45 119.7 . . ?
C44 C45 H45 119.7 . . ?
C47 C46 C51 115.0(4) . . ?
C47 C46 B2 121.5(4) . . ?
C51 C46 B2 123.5(4) . . ?
C46 C47 C48 122.3(4) . . ?
C46 C47 H47 118.9 . . ?
C48 C47 H47 118.9 . . ?
C49 C48 C47 120.4(4) . . ?
C49 C48 H48 119.8 . . ?
C47 C48 H48 119.8 . . ?
C50 C49 C48 119.2(4) . . ?
C50 C49 H49 120.4 . . ?
C48 C49 H49 120.4 . . ?
C49 C50 C51 119.9(5) . . ?
C49 C50 H50 120.0 . . ?
C51 C50 H50 120.1 . . ?
C50 C51 C46 123.1(4) . . ?
C50 C51 H51 118.5 . . ?
C46 C51 H51 118.4 . . ?
B2 C52 P4 118.5(3) . . ?
B2 C52 H52A 107.8 . . ?
P4 C52 H52A 107.7 . . ?
B2 C52 H52B 107.6 . . ?
P4 C52 H52B 107.7 . . ?
H52A C52 H52B 107.1 . . ?
B2 C53 P5 126.7(3) . . ?
B2 C53 H53A 105.6 . . ?
P5 C53 H53A 105.6 . . ?
B2 C53 H53B 105.7 . . ?
P5 C53 H53B 105.6 . . ?
H53A C53 H53B 106.1 . . ?
B2 C54 P6 121.0(3) . . ?
B2 C54 H54A 107.0 . . ?
P6 C54 H54A 107.1 . . ?
B2 C54 H54B 107.1 . . ?
P6 C54 H54B 107.1 . . ?
H54A C54 H54B 106.8 . . ?
C60 C55 C56 118.4(4) . . ?
C60 C55 P4 124.5(4) . . ?
C56 C55 P4 117.1(4) . . ?
C57 C56 C55 120.3(5) . . ?
C57 C56 H56 119.9 . . ?
C55 C56 H56 119.8 . . ?
C58 C57 C56 120.8(5) . . ?
C58 C57 H57 119.6 . . ?
C56 C57 H57 119.6 . . ?
C57 C58 C59 119.7(5) . . ?
C57 C58 H58 120.2 . . ?
C59 C58 H58 120.1 . . ?
C58 C59 C60 120.5(5) . . ?
C58 C59 H59 119.8 . . ?
C60 C59 H59 119.7 . . ?
C59 C60 C55 120.2(5) . . ?
C59 C60 H60 119.9 . . ?
C55 C60 H60 119.9 . . ?
C62 C61 C66 118.4(5) . . ?
C62 C61 P4 119.6(4) . . ?
C66 C61 P4 121.9(4) . . ?
C63 C62 C61 119.8(5) . . ?
C63 C62 H62 120.1 . . ?
C61 C62 H62 120.1 . . ?
C62 C63 C64 120.9(5) . . ?
C62 C63 H63 119.5 . . ?
C64 C63 H63 119.6 . . ?
C65 C64 C63 119.7(5) . . ?
C65 C64 H64 120.1 . . ?
C63 C64 H64 120.2 . . ?
C64 C65 C66 120.6(5) . . ?
C64 C65 H65 119.8 . . ?
C66 C65 H65 119.7 . . ?
C65 C66 C61 120.7(5) . . ?
C65 C66 H66 119.7 . . ?
C61 C66 H66 119.6 . . ?
C68 C67 C72 119.3(4) . . ?
C68 C67 P5 117.9(3) . . ?
C72 C67 P5 122.8(3) . . ?
C69 C68 C67 119.0(5) . . ?
C69 C68 H68 120.5 . . ?
C67 C68 H68 120.5 . . ?
C70 C69 C68 121.0(5) . . ?
C70 C69 H69 119.5 . . ?
C68 C69 H69 119.5 . . ?
C71 C70 C69 120.4(5) . . ?
C71 C70 H70 119.8 . . ?
C69 C70 H70 119.8 . . ?
C70 C71 C72 119.8(5) . . ?
C70 C71 H71 120.1 . . ?
C72 C71 H71 120.1 . . ?
C71 C72 C67 120.5(4) . . ?
C71 C72 H72 119.8 . . ?
C67 C72 H72 119.7 . . ?
C78 C73 C74 118.2(4) . . ?
C78 C73 P5 122.3(3) . . ?
C74 C73 P5 119.4(3) . . ?
C75 C74 C73 120.6(4) . . ?
C75 C74 H74 119.7 . . ?
C73 C74 H74 119.7 . . ?
C74 C75 C76 120.3(4) . . ?
C74 C75 H75 119.8 . . ?
C76 C75 H75 119.8 . . ?
C77 C76 C75 119.7(4) . . ?
C77 C76 H76 120.1 . . ?
C75 C76 H76 120.2 . . ?
C78 C77 C76 120.4(4) . . ?
C78 C77 H77 119.8 . . ?
C76 C77 H77 119.9 . . ?
C77 C78 C73 120.7(4) . . ?
C77 C78 H78 119.6 . . ?
C73 C78 H78 119.6 . . ?
C80 C79 C84 118.2(4) . . ?
C80 C79 P6 120.5(3) . . ?
C84 C79 P6 121.2(3) . . ?
C79 C80 C81 121.0(4) . . ?
C79 C80 H80 119.5 . . ?
C81 C80 H80 119.5 . . ?
C82 C81 C80 119.8(4) . . ?
C82 C81 H81 120.1 . . ?
C80 C81 H81 120.1 . . ?
C81 C82 C83 119.5(4) . . ?
C81 C82 H82 120.3 . . ?
C83 C82 H82 120.2 . . ?
C84 C83 C82 120.8(4) . . ?
C84 C83 H83 119.6 . . ?
C82 C83 H83 119.6 . . ?
C83 C84 C79 120.6(4) . . ?
C83 C84 H84 119.7 . . ?
C79 C84 H84 119.7 . . ?
C90 C85 C86 116.2(5) . . ?
C90 C85 P6 123.7(4) . . ?
C86 C85 P6 120.1(4) . . ?
C87 C86 C85 121.4(6) . . ?
C87 C86 H86 119.3 . . ?
C85 C86 H86 119.3 . . ?
C88 C87 C86 121.4(6) . . ?
C88 C87 H87 119.3 . . ?
C86 C87 H87 119.3 . . ?
C87 C88 C89 117.9(6) . . ?
C87 C88 H88 121.2 . . ?
C89 C88 H88 120.9 . . ?
C88 C89 C90 120.6(6) . . ?
C88 C89 H89 119.8 . . ?
C90 C89 H89 119.6 . . ?
C85 C90 C89 122.5(6) . . ?
C85 C90 H90 118.7 . . ?
C89 C90 H90 118.8 . . ?
Cl3 C91A Cl4 98.2(15) . . ?
Cl3 C91A H91A 112.2 . . ?
Cl4 C91A H91A 112.0 . . ?
Cl3 C91A H91B 112.2 . . ?
Cl4 C91A H91B 112.1 . . ?
H91A C91A H91B 109.8 . . ?
Cl4 C91B Cl3 72(3) . . ?
Cl4 C91B H91C 110.0 . . ?
Cl3 C91B H91C 110.7 . . ?
Cl4 C91B H91D 123.8 . . ?
Cl3 C91B H91D 122.9 . . ?
H91C C91B H91D 111.5 . . ?
C91A Cl3 C91B 90.2(13) . . ?
C91A Cl4 C91A 180.0(17) 3_575 . ?
C91A Cl4 C91B 88.4(15) 3_575 . ?
C91A Cl4 C91B 91.6(15) . . ?
C91A Cl4 C91B 91.6(15) 3_575 3_575 ?
C91A Cl4 C91B 88.4(15) . 3_575 ?
C91B Cl4 C91B 180(5) . 3_575 ?
C93 C92 H92A 109.9 . . ?
C93 C92 H92B 109.4 . . ?
H92A C92 H92B 109.5 . . ?
C93 C92 H92C 109.1 . . ?
H92A C92 H92C 109.5 . . ?
H92B C92 H92C 109.5 . . ?
C105 C100 C101 102.6(15) . . ?
C105 C100 H100 128.8 . . ?
C101 C100 H100 128.6 . . ?
C102 C101 C100 123.6(11) . . ?
C102 C101 H101 118.2 . . ?
C100 C101 H101 118.3 . . ?
C101 C102 C103 121.6(9) . . ?
C101 C102 H102 119.4 . . ?
C103 C102 H102 119.0 . . ?
C104 C103 C102 118.9(13) . . ?
C104 C103 H103 120.8 . . ?
C102 C103 H103 120.3 . . ?
C105 C104 C103 112.8(19) . . ?
C105 C104 H104 123.5 . . ?
C103 C104 H104 123.7 . . ?
C104 C105 C100 140.5(17) . . ?
C104 C105 H105 110.3 . . ?
C100 C105 H105 109.2 . . ?
C111 C106 C107 128(3) . . ?
C111 C106 H106 116.0 . . ?
C107 C106 H106 116.0 . . ?
C108 C107 C106 120(2) . . ?
C108 C107 H107 120.0 . . ?
C106 C107 H107 120.0 . . ?
C109 C108 C107 115(3) . . ?
C109 C108 H108 122.0 . . ?
C107 C108 H108 122.6 . . ?
C108 C109 C110 120(3) . . ?
C108 C109 H109 120.3 . . ?
C110 C109 H109 119.5 . . ?
C109 C110 C111 128(2) . . ?
C109 C110 H110 116.2 . . ?
C111 C110 H110 116.2 . . ?
C106 C111 C112 134(3) . . ?
C106 C111 C110 109(3) . . ?
C112 C111 C110 115(2) . . ?
C114 C113 H11A 109.8 . . ?
C114 C113 H11B 109.2 . . ?
H11A C113 H11B 109.5 . . ?
C114 C113 H11C 109.5 . . ?
H11A C113 H11C 109.4 . . ?
H11B C113 H11C 109.4 . . ?
C115 C114 C119 115(3) . . ?
C115 C114 C113 120(3) . . ?
C119 C114 C113 126(2) . . ?
C114 C115 C116 117(3) . . ?
C114 C115 H115 121.3 . . ?
C116 C115 H115 122.0 . . ?
C115 C116 C117 132(2) . . ?
C115 C116 H116 114.0 . . ?
C117 C116 H116 114.2 . . ?
C118 C117 C116 106(4) . . ?
C118 C117 H117 127.5 . . ?
C116 C117 H117 126.3 . . ?
C117 C118 C119 133(7) . . ?
C117 C118 H118 113.2 . . ?
C119 C118 H118 114.0 . . ?
C118 C119 C114 117(3) . . ?
C118 C119 H119 121.4 . . ?
C114 C119 H119 121.3 . . ?
C98 C93 C92 142.7(17) . . ?
C98 C93 C94 104.0(10) . . ?
C92 C93 C94 112.7(9) . . ?
C95 C94 C93 128.2(14) . . ?
C95 C94 H94 116.3 . . ?
C93 C94 H94 115.5 . . ?
C94 C95 C96 95.8(16) . . ?
C94 C95 H95 128.7 . . ?
C96 C95 H95 135.5 . . ?
C97 C96 C95 156.3(19) . . ?
C97 C96 H96 102.0 . . ?
C95 C96 H96 101.6 . . ?
C96 C97 C98 87.9(13) . . ?
C96 C97 H97 137.7 . . ?
C98 C97 H97 134.4 . . ?
C93 C98 C97 146.9(14) . . ?
C93 C98 H98 107.8 . . ?
C97 C98 H98 105.3 . . ?

loop_
_geom_bond_atom_site_label_1
_geom_bond_atom_site_label_2
_geom_bond_distance
_geom_bond_site_symmetry_2
_geom_bond_publ_flag
Ni1 O2 1.989(3) . yes
Ni1 O1 2.005(3) . yes
Ni1 P3 2.3125(13) . yes
Ni1 Cl1 2.3543(11) . yes
Ni1 Cl2 2.3814(12) . yes
Ni1 B1 3.929(5) . yes
P1 O1 1.505(3) . ?
P1 C7 1.769(4) . ?
P1 C16 1.798(5) . ?
P1 C10 1.810(5) . ?
P2 O2 1.512(3) . ?
P2 C8 1.790(4) . ?
P2 C28 1.795(5) . ?
P2 C22 1.807(5) . ?
P3 C9 1.810(4) . ?
P3 C40 1.818(5) . ?
P3 C34 1.827(4) . ?
Cl1 Ni2 2.3311(12) . yes
B1 C1 1.647(6) . ?
B1 C8 1.660(7) . ?
B1 C9 1.675(7) . ?
B1 C7 1.680(7) . ?
Ni2 O4 1.980(3) . yes
Ni2 O3 2.006(3) . yes
Ni2 P6 2.3236(13) . yes
Ni2 Cl2 2.3916(11) . yes
Ni2 B2 3.912(4) . yes
P4 O3 1.503(3) . ?
P4 C52 1.770(4) . ?
P4 C55 1.805(5) . ?
P4 C61 1.808(5) . ?
P5 O4 1.511(3) . ?
P5 C53 1.774(4) . ?
P5 C67 1.807(4) . ?
P5 C73 1.807(4) . ?
P6 C54 1.810(4) . ?
P6 C85 1.825(5) . ?
P6 C79 1.832(4) . ?
B2 C46 1.646(6) . ?
B2 C54 1.668(6) . ?
B2 C53 1.686(6) . ?
B2 C52 1.692(7) . ?
C1 C2 1.391(7) . ?
C1 C6 1.397(7) . ?
C2 C3 1.397(7) . ?
C2 H2 0.9500 . ?
C3 C4 1.370(9) . ?
C3 H3 0.9500 . ?
C4 C5 1.359(9) . ?
C4 H4 0.9500 . ?
C5 C6 1.399(7) . ?
C5 H5 0.9500 . ?
C6 H6 0.9500 . ?
C7 H7A 0.9900 . ?
C7 H7B 0.9900 . ?
C8 H8A 0.9900 . ?
C8 H8B 0.9900 . ?
C9 H9A 0.9900 . ?
C9 H9B 0.9900 . ?
C10 C11 1.365(6) . ?
C10 C15 1.404(6) . ?
C11 C12 1.368(7) . ?
C11 H11 0.9500 . ?
C12 C13 1.364(7) . ?
C12 H12 0.9500 . ?
C13 C14 1.370(7) . ?
C13 H13 0.9500 . ?
C14 C15 1.364(7) . ?
C14 H14 0.9500 . ?
C15 H15 0.9500 . ?
C16 C21 1.389(6) . ?
C16 C17 1.393(6) . ?
C17 C18 1.354(7) . ?
C17 H17 0.9500 . ?
C18 C19 1.370(7) . ?
C18 H18 0.9500 . ?
C19 C20 1.391(7) . ?
C19 H19 0.9500 . ?
C20 C21 1.362(7) . ?
C20 H20 0.9500 . ?
C21 H21 0.9500 . ?
C22 C23 1.376(6) . ?
C22 C27 1.401(6) . ?
C23 C24 1.387(7) . ?
C23 H23 0.9500 . ?
C24 C25 1.373(7) . ?
C24 H24 0.9500 . ?
C25 C26 1.342(8) . ?
C25 H25 0.9500 . ?
C26 C27 1.382(8) . ?
C26 H26 0.9500 . ?
C27 H27 0.9500 . ?
C28 C33 1.389(6) . ?
C28 C29 1.405(6) . ?
C29 C30 1.385(7) . ?
C29 H29 0.9500 . ?
C30 C31 1.394(7) . ?
C30 H30 0.9500 . ?
C31 C32 1.375(6) . ?
C31 H31 0.9500 . ?
C32 C33 1.381(6) . ?
C32 H32 0.9500 . ?
C33 H33 0.9500 . ?
C34 C35 1.367(6) . ?
C34 C39 1.403(6) . ?
C35 C36 1.400(6) . ?
C35 H35 0.9500 . ?
C36 C37 1.380(6) . ?
C36 H36 0.9500 . ?
C37 C38 1.380(7) . ?
C37 H37 0.9500 . ?
C38 C39 1.372(6) . ?
C38 H38 0.9500 . ?
C39 H39 0.9500 . ?
C40 C45 1.356(7) . ?
C40 C41 1.385(7) . ?
C41 C42 1.394(7) . ?
C41 H41 0.9500 . ?
C42 C43 1.367(9) . ?
C42 H42 0.9500 . ?
C43 C44 1.349(10) . ?
C43 H43 0.9500 . ?
C44 C45 1.408(9) . ?
C44 H44 0.9500 . ?
C45 H45 0.9500 . ?
C46 C47 1.394(6) . ?
C46 C51 1.398(6) . ?
C47 C48 1.400(6) . ?
C47 H47 0.9500 . ?
C48 C49 1.379(7) . ?
C48 H48 0.9500 . ?
C49 C50 1.365(6) . ?
C49 H49 0.9500 . ?
C50 C51 1.397(6) . ?
C50 H50 0.9500 . ?
C51 H51 0.9500 . ?
C52 H52A 0.9900 . ?
C52 H52B 0.9900 . ?
C53 H53A 0.9900 . ?
C53 H53B 0.9900 . ?
C54 H54A 0.9900 . ?
C54 H54B 0.9900 . ?
C55 C60 1.393(6) . ?
C55 C56 1.398(6) . ?
C56 C57 1.388(7) . ?
C56 H56 0.9500 . ?
C57 C58 1.362(7) . ?
C57 H57 0.9500 . ?
C58 C59 1.383(7) . ?
C58 H58 0.9500 . ?
C59 C60 1.389(7) . ?
C59 H59 0.9500 . ?
C60 H60 0.9500 . ?
C61 C62 1.383(6) . ?
C61 C66 1.384(6) . ?
C62 C63 1.375(7) . ?
C62 H62 0.9500 . ?
C63 C64 1.376(7) . ?
C63 H63 0.9500 . ?
C64 C65 1.340(7) . ?
C64 H64 0.9500 . ?
C65 C66 1.381(7) . ?
C65 H65 0.9500 . ?
C66 H66 0.9500 . ?
C67 C68 1.395(6) . ?
C67 C72 1.400(6) . ?
C68 C69 1.386(7) . ?
C68 H68 0.9500 . ?
C69 C70 1.378(7) . ?
C69 H69 0.9500 . ?
C70 C71 1.367(7) . ?
C70 H70 0.9500 . ?
C71 C72 1.382(6) . ?
C71 H71 0.9500 . ?
C72 H72 0.9500 . ?
C73 C78 1.398(5) . ?
C73 C74 1.399(5) . ?
C74 C75 1.375(6) . ?
C74 H74 0.9500 . ?
C75 C76 1.384(6) . ?
C75 H75 0.9500 . ?
C76 C77 1.379(6) . ?
C76 H76 0.9500 . ?
C77 C78 1.373(6) . ?
C77 H77 0.9500 . ?
C78 H78 0.9500 . ?
C79 C80 1.391(5) . ?
C79 C84 1.399(6) . ?
C80 C81 1.393(6) . ?
C80 H80 0.9500 . ?
C81 C82 1.382(6) . ?
C81 H81 0.9500 . ?
C82 C83 1.383(6) . ?
C82 H82 0.9500 . ?
C83 C84 1.376(6) . ?
C83 H83 0.9500 . ?
C84 H84 0.9500 . ?
C85 C90 1.322(6) . ?
C85 C86 1.373(6) . ?
C86 C87 1.373(8) . ?
C86 H86 0.9500 . ?
C87 C88 1.329(8) . ?
C87 H87 0.9500 . ?
C88 C89 1.345(9) . ?
C88 H88 0.9500 . ?
C89 C90 1.387(8) . ?
C89 H89 0.9500 . ?
C90 H90 0.9500 . ?
C91A Cl3 1.59(3) . ?
C91A Cl4 1.788(16) . ?
C91A H91A 0.9900 . ?
C91A H91B 0.9900 . ?
C91B Cl4 2.07(7) . ?
C91B Cl3 2.26(7) . ?
C91B H91C 0.9900 . ?
C91B H91D 0.9900 . ?
Cl4 C91A 1.788(16) 3_575 ?
Cl4 C91B 2.07(7) 3_575 ?
C92 C93 1.355(12) . ?
C92 H92A 0.9800 . ?
C92 H92B 0.9800 . ?
C92 H92C 0.9800 . ?
C100 C105 1.467(17) . ?
C100 C101 1.505(15) . ?
C100 H100 0.9500 . ?
C101 C102 1.467(11) . ?
C101 H101 0.9500 . ?
C102 C103 1.471(12) . ?
C102 H102 0.9500 . ?
C103 C104 1.399(16) . ?
C103 H103 0.9500 . ?
C104 C105 1.376(18) . ?
C104 H104 0.9500 . ?
C105 H105 0.9500 . ?
C106 C111 1.04(4) . ?
C106 C107 1.55(3) . ?
C106 H106 0.9500 . ?
C107 C108 1.39(5) . ?
C107 H107 0.9500 . ?
C108 C109 1.27(4) . ?
C108 H108 0.9500 . ?
C109 C110 1.31(3) . ?
C109 H109 0.9500 . ?
C110 C111 1.59(3) . ?
C110 H110 0.9500 . ?
C111 C112 1.55(4) . ?
C112 H11A 0.9802 . ?
C112 H11B 0.9802 . ?
C112 H11C 0.9802 . ?
C113 C114 1.72(4) . ?
C113 H11A 0.9803 . ?
C113 H11B 0.9803 . ?
C113 H11C 0.9803 . ?
C114 C115 1.16(3) . ?
C114 C119 1.69(3) . ?
C115 C116 1.43(3) . ?
C115 H115 0.9500 . ?
C116 C117 1.52(4) . ?
C116 H116 0.9500 . ?
C117 C118 1.14(5) . ?
C117 H117 0.9500 . ?
C118 C119 1.34(5) . ?
C118 H118 0.9500 . ?
C119 H119 0.9500 . ?
C93 C98 1.147(15) . ?
C93 C94 1.5008 . ?
C94 C95 1.388(17) . ?
C94 H94 0.9500 . ?
C95 C96 1.86(3) . ?
C95 H95 0.9500 . ?
C96 C97 0.827(17) . ?
C96 H96 0.9500 . ?
C97 C98 1.650(15) . ?
C97 H97 0.9500 . ?
C98 H98 0.9500 . ?
